data_4349447
loop_
_publ_author_name
'Aroua, Safwan'
'Todorova, Tanya K.'
'Hommes, Paul'
'Chamoreau, Lise-Marie'
'Reissig, Hans-Ulrich'
'Mougel, Victor'
'Fontecave, Marc'

_publ_section_title
;
 Synthesis, Characterization, and DFT Analysis of Bis-Terpyridyl-Based
 Molecular Cobalt Complexes.
;
_journal_issue 10
_journal_name_full 'Inorganic chemistry'
_journal_page_first 5930
_journal_page_last 5940
_journal_paper_doi 10.1021/acs.inorgchem.7b00595
_journal_volume 56
_journal_year 2017
_chemical_formula_moiety '2 (C42 H50 Co N10), 4 (P F6), 2.5 (C3 H6 O),2.5 (C7 H8)'
_chemical_formula_sum 'C109 H135 Co2 F24 N20 O2.5 P4'
_chemical_formula_weight 2463.10
_space_group_crystal_system triclinic
_space_group_IT_number 2
_space_group_name_Hall '-P 1'
_space_group_name_H-M_alt 'P -1'
_atom_sites_solution_hydrogens geom
_atom_sites_solution_primary dual
_atom_sites_solution_secondary dual
_audit_creation_method SHELXL-2014/7
_cell_angle_alpha 95.201(2)
_cell_angle_beta 104.364(2)
_cell_angle_gamma 99.178(2)
_cell_formula_units_Z 2
_cell_length_a 14.3893(5)
_cell_length_b 20.5352(8)
_cell_length_c 22.0651(7)
_cell_measurement_reflns_used 7735
_cell_measurement_temperature 200(2)
_cell_measurement_theta_max 64.49
_cell_measurement_theta_min 3.23
_cell_volume 6177.2(4)
_computing_cell_refinement 'Bruker SAINT'
_computing_data_collection 'Bruker apex2'
_computing_data_reduction 'Bruker SAINT'
_computing_molecular_graphics 'DIAMOND (Brandenburg, 2006)'
_computing_publication_material 'WinGX publication routines (Farrugia, 2012)'
_computing_structure_refinement 'SHELXL-2014/7 (Sheldrick, 2014)'
_computing_structure_solution 'SHELXT-2014 (Sheldrick, 2014)'
_diffrn_ambient_temperature 200(2)
_diffrn_measured_fraction_theta_full 0.998
_diffrn_measured_fraction_theta_max 0.991
_diffrn_measurement_device_type 'Bruker APEX-II CCD'
_diffrn_measurement_method '\f and \w scans'
_diffrn_radiation_monochromator 'multi layer miror'
_diffrn_radiation_type CuK\a
_diffrn_radiation_wavelength 1.54178
_diffrn_reflns_av_R_equivalents 0.1760
_diffrn_reflns_av_unetI/netI 0.1116
_diffrn_reflns_Laue_measured_fraction_full 0.998
_diffrn_reflns_Laue_measured_fraction_max 0.991
_diffrn_reflns_limit_h_max 17
_diffrn_reflns_limit_h_min -17
_diffrn_reflns_limit_k_max 24
_diffrn_reflns_limit_k_min -24
_diffrn_reflns_limit_l_max 26
_diffrn_reflns_limit_l_min -26
_diffrn_reflns_number 147320
_diffrn_reflns_point_group_measured_fraction_full 0.998
_diffrn_reflns_point_group_measured_fraction_max 0.991
_diffrn_reflns_theta_full 67.679
_diffrn_reflns_theta_max 68.554
_diffrn_reflns_theta_min 2.086
_diffrn_source 'micro focus sealed tube'
_exptl_absorpt_coefficient_mu 3.380
_exptl_absorpt_correction_T_max 0.751
_exptl_absorpt_correction_T_min 0.526
_exptl_absorpt_correction_type multi-scan
_exptl_absorpt_process_details
;
SADABS, Bruker AXS Inc., Madison, 
Wisconsin, USA. 
;
_exptl_crystal_colour yellow
_exptl_crystal_density_diffrn 1.324
_exptl_crystal_density_method 'not measured'
_exptl_crystal_description 'plate needle'
_exptl_crystal_F_000 2558
_exptl_crystal_size_max 0.15
_exptl_crystal_size_mid 0.07
_exptl_crystal_size_min 0.03
_refine_diff_density_max 1.229
_refine_diff_density_min -0.559
_refine_diff_density_rms 0.106
_refine_ls_extinction_method none
_refine_ls_goodness_of_fit_ref 1.023
_refine_ls_hydrogen_treatment constr
_refine_ls_matrix_type full
_refine_ls_number_parameters 1464
_refine_ls_number_reflns 22558
_refine_ls_number_restraints 218
_refine_ls_restrained_S_all 1.023
_refine_ls_R_factor_all 0.1644
_refine_ls_R_factor_gt 0.0952
_refine_ls_shift/su_max 0.008
_refine_ls_shift/su_mean 0.000
_refine_ls_structure_factor_coef Fsqd
_refine_ls_weighting_details 'w=1/[\s^2^(Fo^2^)+(0.1989P)^2^] where P=(Fo^2^+2Fc^2^)/3'
_refine_ls_weighting_scheme calc
_refine_ls_wR_factor_gt 0.2679
_refine_ls_wR_factor_ref 0.3264
_reflns_Friedel_coverage 0.000
_reflns_number_gt 11848
_reflns_number_total 22558
_reflns_threshold_expression 'I > 2\s(I)'
_cod_data_source_file crystal_structures1.cif
_cod_data_source_block C7
_cod_original_formula_sum 'C109 H135 Co2 F24 N20 O2.50 P4'
_cod_database_code 4349447
_shelx_shelxl_version_number 2014/7
_shelx_space_group_comment
;
The symmetry employed for this shelxl refinement is uniquely defined
by the following loop, which should always be used as a source of
symmetry information in preference to the above space-group names.
They are only intended as comments.
;

loop_
_space_group_symop_operation_xyz
'x, y, z'
'-x, -y, -z'

loop_
_atom_site_label
_atom_site_type_symbol
_atom_site_fract_x
_atom_site_fract_y
_atom_site_fract_z
_atom_site_U_iso_or_equiv
_atom_site_adp_type
_atom_site_occupancy
_atom_site_site_symmetry_order
_atom_site_calc_flag
_atom_site_refinement_flags_posn
_atom_site_refinement_flags_adp
_atom_site_refinement_flags_occupancy
_atom_site_disorder_assembly
_atom_site_disorder_group
Co1 Co 0.73949(7) 0.76423(4) 0.48196(4) 0.0500(3) Uani 1 1 d . . . . .
N1 N 0.6789(4) 0.6596(2) 0.4874(2) 0.0567(12) Uani 1 1 d . . . . .
N2 N 0.6704(3) 0.7711(2) 0.5525(2) 0.0500(11) Uani 1 1 d . . . . .
N3 N 0.7710(4) 0.8730(2) 0.5165(2) 0.0572(12) Uani 1 1 d . . . . .
N4 N 0.6238(4) 0.4752(3) 0.5514(3) 0.0676(14) Uani 1 1 d . . . . .
N5 N 0.7813(4) 1.0711(3) 0.5898(3) 0.0806(17) Uani 1 1 d . . . . .
N6 N 0.8871(4) 0.7472(3) 0.5275(2) 0.0623(13) Uani 1 1 d . . . . .
N7 N 0.8059(3) 0.7610(2) 0.4104(2) 0.0484(10) Uani 1 1 d . . . . .
N8 N 0.6217(3) 0.7717(2) 0.3970(2) 0.0518(11) Uani 1 1 d . . . . .
N9 N 1.1804(5) 0.7226(5) 0.5874(3) 0.132(4) Uani 1 1 d . . . . .
N10 N 0.4539(4) 0.8308(3) 0.2342(2) 0.0626(13) Uani 1 1 d . . . . .
C1 C 0.6887(5) 0.6030(3) 0.4560(3) 0.0591(15) Uani 1 1 d . . . . .
C2 C 0.6704(5) 0.5417(3) 0.4759(3) 0.0595(15) Uani 1 1 d . . . . .
H2 H 0.6801 0.5034 0.4525 0.071 Uiso 1 1 calc R U . . .
C3 C 0.6379(5) 0.5349(3) 0.5298(3) 0.0581(15) Uani 1 1 d . . . . .
C4 C 0.6214(4) 0.5939(3) 0.5602(3) 0.0550(14) Uani 1 1 d . . . . .
H4 H 0.5961 0.5926 0.5960 0.066 Uiso 1 1 calc R U . . .
C5 C 0.6420(4) 0.6528(3) 0.5377(3) 0.0523(13) Uani 1 1 d . . . . .
C6 C 0.6265(4) 0.7158(3) 0.5691(3) 0.0523(13) Uani 1 1 d . . . . .
C7 C 0.5693(5) 0.7190(3) 0.6110(3) 0.0599(15) Uani 1 1 d . . . . .
H7 H 0.5374 0.6795 0.6221 0.072 Uiso 1 1 calc R U . . .
C8 C 0.5596(5) 0.7803(3) 0.6361(3) 0.0674(17) Uani 1 1 d . . . . .
H8 H 0.5205 0.7834 0.6648 0.081 Uiso 1 1 calc R U . . .
C9 C 0.6064(5) 0.8373(3) 0.6200(3) 0.0613(15) Uani 1 1 d . . . . .
H9 H 0.5997 0.8799 0.6372 0.074 Uiso 1 1 calc R U . . .
C10 C 0.6631(4) 0.8318(3) 0.5784(3) 0.0527(13) Uani 1 1 d . . . . .
C11 C 0.7201(4) 0.8888(3) 0.5574(3) 0.0524(13) Uani 1 1 d . . . . .
C12 C 0.7208(5) 0.9531(3) 0.5831(3) 0.0624(16) Uani 1 1 d . . . . .
H12 H 0.6835 0.9608 0.6121 0.075 Uiso 1 1 calc R U . . .
C13 C 0.7775(5) 1.0061(3) 0.5657(3) 0.0663(17) Uani 1 1 d . . . . .
C14 C 0.8289(5) 0.9906(3) 0.5231(4) 0.0708(18) Uani 1 1 d . . . . .
H14 H 0.8668 1.0255 0.5091 0.085 Uiso 1 1 calc R U . . .
C15 C 0.8262(5) 0.9256(3) 0.5006(3) 0.0679(17) Uani 1 1 d . . . . .
C16 C 0.7186(7) 0.6081(4) 0.3953(3) 0.086(2) Uani 1 1 d . . . . .
H16A H 0.6897 0.6427 0.3737 0.128 Uiso 1 1 calc R U . . .
H16B H 0.6955 0.5653 0.3679 0.128 Uiso 1 1 calc R U . . .
H16C H 0.7899 0.6197 0.4049 0.128 Uiso 1 1 calc R U . . .
C17 C 0.6471(6) 0.4175(3) 0.5216(3) 0.0739(19) Uani 1 1 d . . . . .
H17A H 0.5980 0.4014 0.4813 0.111 Uiso 1 1 calc R U . . .
H17B H 0.6477 0.3826 0.5491 0.111 Uiso 1 1 calc R U . . .
H17C H 0.7117 0.4290 0.5141 0.111 Uiso 1 1 calc R U . . .
C18 C 0.5929(6) 0.4689(3) 0.6094(3) 0.0728(19) Uani 1 1 d . . . . .
H18A H 0.6420 0.4968 0.6450 0.109 Uiso 1 1 calc R U . . .
H18B H 0.5860 0.4223 0.6171 0.109 Uiso 1 1 calc R U . . .
H18C H 0.5301 0.4832 0.6049 0.109 Uiso 1 1 calc R U . . .
C19 C 0.7336(7) 1.0861(4) 0.6392(5) 0.111(3) Uani 1 1 d . . . . .
H19A H 0.6645 1.0649 0.6250 0.167 Uiso 1 1 calc R U . . .
H19B H 0.7392 1.1345 0.6480 0.167 Uiso 1 1 calc R U . . .
H19C H 0.7652 1.0692 0.6776 0.167 Uiso 1 1 calc R U . . .
C20 C 0.8438(7) 1.1251(4) 0.5726(5) 0.113(3) Uani 1 1 d . . . . .
H20A H 0.9119 1.1267 0.5958 0.169 Uiso 1 1 calc R U . . .
H20B H 0.8244 1.1673 0.5832 0.169 Uiso 1 1 calc R U . . .
H20C H 0.8373 1.1175 0.5271 0.169 Uiso 1 1 calc R U . . .
C21 C 0.8891(7) 0.9104(4) 0.4564(5) 0.111(3) Uani 1 1 d . . . . .
H21A H 0.9317 0.8802 0.4743 0.167 Uiso 1 1 calc R U . . .
H21B H 0.9291 0.9519 0.4515 0.167 Uiso 1 1 calc R U . . .
H21C H 0.8467 0.8892 0.4150 0.167 Uiso 1 1 calc R U . . .
C22 C 0.9303(6) 0.7405(4) 0.5884(3) 0.083(2) Uani 1 1 d . . . . .
C23 C 1.0240(6) 0.7308(5) 0.6088(3) 0.102(3) Uani 1 1 d . . . . .
H23 H 1.0484 0.7239 0.6514 0.123 Uiso 1 1 calc R U . . .
C24 C 1.0854(6) 0.7308(5) 0.5675(3) 0.095(3) Uani 1 1 d . . . . .
C25 C 1.0410(5) 0.7353(4) 0.5046(3) 0.0720(18) Uani 1 1 d . . . . .
H25 H 1.0767 0.7333 0.4738 0.086 Uiso 1 1 calc R U . . .
C26 C 0.9443(5) 0.7428(3) 0.4875(3) 0.0575(15) Uani 1 1 d . . . . .
C27 C 0.8975(4) 0.7486(3) 0.4205(3) 0.0516(13) Uani 1 1 d . . . . .
C28 C 0.9421(4) 0.7426(3) 0.3720(3) 0.0609(16) Uani 1 1 d . . . . .
H28 H 1.0061 0.7330 0.3797 0.073 Uiso 1 1 calc R U . . .
C29 C 0.8915(5) 0.7510(4) 0.3126(3) 0.0674(17) Uani 1 1 d . . . . .
H29 H 0.9206 0.7471 0.2785 0.081 Uiso 1 1 calc R U . . .
C30 C 0.7991(4) 0.7648(3) 0.3020(3) 0.0619(16) Uani 1 1 d . . . . .
H30 H 0.7645 0.7712 0.2610 0.074 Uiso 1 1 calc R U . . .
C31 C 0.7571(4) 0.7694(3) 0.3519(3) 0.0510(13) Uani 1 1 d . . . . .
C32 C 0.6560(4) 0.7817(3) 0.3466(3) 0.0505(13) Uani 1 1 d . . . . .
C33 C 0.6038(4) 0.8008(3) 0.2922(3) 0.0542(14) Uani 1 1 d . . . . .
H33 H 0.6330 0.8073 0.2585 0.065 Uiso 1 1 calc R U . . .
C34 C 0.5078(4) 0.8107(3) 0.2860(3) 0.0527(13) Uani 1 1 d . . . . .
C35 C 0.4703(4) 0.7964(3) 0.3377(3) 0.0544(14) Uani 1 1 d . . . . .
H35 H 0.4047 0.8001 0.3359 0.065 Uiso 1 1 calc R U . . .
C36 C 0.5257(4) 0.7773(3) 0.3902(3) 0.0564(14) Uani 1 1 d . . . . .
C37 C 0.8693(6) 0.7441(6) 0.6346(3) 0.109(3) Uani 1 1 d . . . . .
H37A H 0.9055 0.7343 0.6755 0.163 Uiso 1 1 calc R U . . .
H37B H 0.8082 0.7115 0.6187 0.163 Uiso 1 1 calc R U . . .
H37C H 0.8545 0.7890 0.6396 0.163 Uiso 1 1 calc R U . . .
C38 C 1.2219(9) 0.7150(9) 0.6524(5) 0.190(7) Uani 1 1 d . . . . .
H38A H 1.2317 0.7576 0.6792 0.285 Uiso 1 1 calc R U . . .
H38B H 1.2847 0.7007 0.6566 0.285 Uiso 1 1 calc R U . . .
H38C H 1.1773 0.6814 0.6657 0.285 Uiso 1 1 calc R U . . .
C39 C 1.2430(7) 0.7259(7) 0.5438(5) 0.139(5) Uani 1 1 d . . . . .
H39A H 1.2081 0.6978 0.5038 0.208 Uiso 1 1 calc R U . . .
H39B H 1.3031 0.7101 0.5625 0.208 Uiso 1 1 calc R U . . .
H39C H 1.2594 0.7721 0.5361 0.208 Uiso 1 1 calc R U . . .
C40 C 0.4932(5) 0.8480(4) 0.1825(3) 0.0752(19) Uani 1 1 d . . . . .
H40A H 0.5500 0.8843 0.1980 0.113 Uiso 1 1 calc R U . . .
H40B H 0.4432 0.8624 0.1503 0.113 Uiso 1 1 calc R U . . .
H40C H 0.5132 0.8091 0.1640 0.113 Uiso 1 1 calc R U . . .
Co2 Co 0.81428(7) 0.25908(5) 1.03841(4) 0.0546(3) Uani 1 1 d . . . . .
N11 N 0.7471(3) 0.1511(2) 1.0229(2) 0.0533(11) Uani 1 1 d . . . . .
N12 N 0.7401(3) 0.2506(2) 1.1061(2) 0.0512(11) Uani 1 1 d . . . . .
N13 N 0.8479(4) 0.3604(3) 1.0909(2) 0.0648(13) Uani 1 1 d . . . . .
N14 N 0.6030(4) -0.0444(3) 1.0206(3) 0.0698(15) Uani 1 1 d . . . . .
N15 N 0.8418(5) 0.5469(3) 1.1851(4) 0.096(2) Uani 1 1 d . . . . .
N16 N 0.9624(4) 0.2393(3) 1.0820(2) 0.0656(14) Uani 1 1 d . . . . .
N17 N 0.8850(3) 0.2692(2) 0.9688(2) 0.0546(11) Uani 1 1 d . . . . .
N18 N 0.7034(4) 0.2866(3) 0.9577(2) 0.0597(13) Uani 1 1 d . . . . .
N19 N 1.2632(4) 0.2439(3) 1.1481(3) 0.0843(18) Uani 1 1 d . . . . .
N20 N 0.5510(4) 0.3656(3) 0.8017(3) 0.0738(16) Uani 1 1 d . . . . .
C41 C 0.3570(5) 0.8439(4) 0.2323(3) 0.0753(19) Uani 1 1 d . . . . .
H41A H 0.3154 0.8033 0.2375 0.113 Uiso 1 1 calc R U . . .
H41B H 0.3287 0.8579 0.1915 0.113 Uiso 1 1 calc R U . . .
H41C H 0.3617 0.8792 0.2664 0.113 Uiso 1 1 calc R U . . .
C42 C 0.4807(5) 0.7596(4) 0.4423(3) 0.077(2) Uani 1 1 d . . . . .
H42A H 0.5030 0.7960 0.4775 0.115 Uiso 1 1 calc R U . . .
H42B H 0.5003 0.7188 0.4568 0.115 Uiso 1 1 calc R U . . .
H42C H 0.4094 0.7523 0.4267 0.115 Uiso 1 1 calc R U . . .
C43 C 0.7523(4) 0.0997(3) 0.9810(3) 0.0578(15) Uani 1 1 d . . . . .
C44 C 0.7060(5) 0.0358(3) 0.9792(3) 0.0606(15) Uani 1 1 d . . . . .
H44 H 0.7111 0.0022 0.9482 0.073 Uiso 1 1 calc R U . . .
C45 C 0.6509(4) 0.0185(3) 1.0219(3) 0.0561(14) Uani 1 1 d . . . . .
C46 C 0.6472(5) 0.0714(3) 1.0655(3) 0.0572(14) Uani 1 1 d . . . . .
H46 H 0.6123 0.0632 1.0962 0.069 Uiso 1 1 calc R U . . .
C47 C 0.6938(4) 0.1350(3) 1.0643(2) 0.0506(13) Uani 1 1 d . . . . .
C48 C 0.6883(4) 0.1909(3) 1.1094(3) 0.0543(14) Uani 1 1 d . . . . .
C49 C 0.6313(5) 0.1844(3) 1.1526(3) 0.0597(15) Uani 1 1 d . . . . .
H49 H 0.5947 0.1423 1.1546 0.072 Uiso 1 1 calc R U . . .
C50 C 0.6290(5) 0.2404(3) 1.1922(3) 0.0669(17) Uani 1 1 d . . . . .
H50 H 0.5906 0.2369 1.2215 0.080 Uiso 1 1 calc R U . . .
C51 C 0.6837(5) 0.3016(3) 1.1886(3) 0.0637(16) Uani 1 1 d . . . . .
H51 H 0.6836 0.3404 1.2155 0.076 Uiso 1 1 calc R U . . .
C52 C 0.7390(4) 0.3046(3) 1.1443(3) 0.0567(14) Uani 1 1 d . . . . .
C53 C 0.7968(5) 0.3675(3) 1.1345(3) 0.0623(16) Uani 1 1 d . . . . .
C54 C 0.7937(5) 0.4281(3) 1.1677(3) 0.0646(16) Uani 1 1 d . . . . .
H54 H 0.7560 0.4288 1.1975 0.078 Uiso 1 1 calc R U . . .
C55 C 0.8454(5) 0.4870(3) 1.1572(3) 0.0721(18) Uani 1 1 d . . . . .
C56 C 0.9020(6) 0.4795(4) 1.1134(4) 0.090(2) Uani 1 1 d . . . . .
H56 H 0.9401 0.5181 1.1048 0.107 Uiso 1 1 calc R U . . .
C57 C 0.9035(6) 0.4181(4) 1.0830(4) 0.080(2) Uani 1 1 d . . . . .
C58 C 0.8119(5) 0.1136(4) 0.9353(3) 0.0730(19) Uani 1 1 d . . . . .
H58A H 0.7869 0.1467 0.9096 0.109 Uiso 1 1 calc R U . . .
H58B H 0.8074 0.0723 0.9077 0.109 Uiso 1 1 calc R U . . .
H58C H 0.8802 0.1307 0.9585 0.109 Uiso 1 1 calc R U . . .
C59 C 0.6139(6) -0.0979(3) 0.9760(3) 0.0758(19) Uani 1 1 d . . . . .
H59A H 0.6068 -0.0833 0.9343 0.114 Uiso 1 1 calc R U . . .
H59B H 0.5636 -0.1372 0.9731 0.114 Uiso 1 1 calc R U . . .
H59C H 0.6787 -0.1092 0.9907 0.114 Uiso 1 1 calc R U . . .
C60 C 0.5600(6) -0.0625(4) 1.0718(3) 0.0770(19) Uani 1 1 d . . . . .
H60A H 0.6118 -0.0668 1.1087 0.116 Uiso 1 1 calc R U . . .
H60B H 0.5140 -0.1050 1.0578 0.116 Uiso 1 1 calc R U . . .
H60C H 0.5253 -0.0279 1.0830 0.116 Uiso 1 1 calc R U . . .
C61 C 0.7938(9) 0.5526(5) 1.2357(6) 0.141(5) Uani 1 1 d . . . . .
H61A H 0.7275 0.5603 1.2184 0.211 Uiso 1 1 calc R U . . .
H61B H 0.8309 0.5900 1.2678 0.211 Uiso 1 1 calc R U . . .
H61C H 0.7907 0.5113 1.2548 0.211 Uiso 1 1 calc R U . . .
C62 C 0.8924(8) 0.6073(4) 1.1698(5) 0.120(3) Uani 1 1 d . . . . .
H62A H 0.9623 0.6136 1.1910 0.180 Uiso 1 1 calc R U . . .
H62B H 0.8662 0.6453 1.1840 0.180 Uiso 1 1 calc R U . . .
H62C H 0.8831 0.6038 1.1240 0.180 Uiso 1 1 calc R U . . .
C63 C 0.9662(7) 0.4116(4) 1.0389(5) 0.117(3) Uani 1 1 d . . . . .
H63A H 1.0029 0.3760 1.0491 0.175 Uiso 1 1 calc R U . . .
H63B H 1.0118 0.4537 1.0432 0.175 Uiso 1 1 calc R U . . .
H63C H 0.9248 0.4009 0.9954 0.175 Uiso 1 1 calc R U . . .
C64 C 1.0031(5) 0.2282(4) 1.1423(3) 0.077(2) Uani 1 1 d . . . . .
C65 C 1.1035(5) 0.2302(4) 1.1644(3) 0.081(2) Uani 1 1 d . . . . .
H65 H 1.1296 0.2241 1.2070 0.097 Uiso 1 1 calc R U . . .
C66 C 1.1654(5) 0.2407(3) 1.1268(3) 0.0665(17) Uani 1 1 d . . . . .
C67 C 1.1216(5) 0.2473(3) 1.0634(3) 0.0684(17) Uani 1 1 d . . . . .
H67 H 1.1600 0.2525 1.0342 0.082 Uiso 1 1 calc R U . . .
C68 C 1.0212(4) 0.2459(3) 1.0442(3) 0.0597(15) Uani 1 1 d . . . . .
C69 C 0.9748(4) 0.2548(3) 0.9785(3) 0.0579(15) Uani 1 1 d . . . . .
C70 C 1.0200(5) 0.2504(4) 0.9301(3) 0.0689(18) Uani 1 1 d . . . . .
H70 H 1.0842 0.2411 0.9375 0.083 Uiso 1 1 calc R U . . .
C71 C 0.9687(5) 0.2602(4) 0.8704(3) 0.0708(18) Uani 1 1 d . . . . .
H71 H 0.9968 0.2559 0.8359 0.085 Uiso 1 1 calc R U . . .
C72 C 0.8787(5) 0.2757(3) 0.8613(3) 0.0661(17) Uani 1 1 d . . . . .
H72 H 0.8441 0.2834 0.8207 0.079 Uiso 1 1 calc R U . . .
C73 C 0.8377(4) 0.2804(3) 0.9117(3) 0.0573(14) Uani 1 1 d . . . . .
C74 C 0.7391(4) 0.2966(3) 0.9074(3) 0.0543(14) Uani 1 1 d . . . . .
C75 C 0.6926(5) 0.3226(3) 0.8548(3) 0.0611(15) Uani 1 1 d . . . . .
H75 H 0.7225 0.3292 0.8214 0.073 Uiso 1 1 calc R U . . .
C76 C 0.5992(5) 0.3392(3) 0.8515(3) 0.0633(16) Uani 1 1 d . . . . .
C77 C 0.5615(5) 0.3267(4) 0.9030(3) 0.0681(17) Uani 1 1 d . . . . .
H77 H 0.4991 0.3364 0.9031 0.082 Uiso 1 1 calc R U . . .
C78 C 0.6130(5) 0.3007(3) 0.9535(3) 0.0632(16) Uani 1 1 d . . . . .
C79 C 0.9368(6) 0.2145(6) 1.1845(4) 0.113(3) Uani 1 1 d . . . . .
H79A H 0.9129 0.2550 1.1951 0.170 Uiso 1 1 calc R U . . .
H79B H 0.9730 0.2004 1.2234 0.170 Uiso 1 1 calc R U . . .
H79C H 0.8812 0.1791 1.1627 0.170 Uiso 1 1 calc R U . . .
C80 C 1.3064(6) 0.2384(5) 1.2142(4) 0.094(2) Uani 1 1 d . . . . .
H80A H 1.2949 0.2752 1.2412 0.142 Uiso 1 1 calc R U . . .
H80B H 1.3769 0.2404 1.2214 0.142 Uiso 1 1 calc R U . . .
H80C H 1.2765 0.1959 1.2244 0.142 Uiso 1 1 calc R U . . .
C81 C 1.3275(6) 0.2504(5) 1.1085(4) 0.103(3) Uani 1 1 d . . . . .
H81A H 1.3032 0.2157 1.0718 0.155 Uiso 1 1 calc R U . . .
H81B H 1.3928 0.2456 1.1322 0.155 Uiso 1 1 calc R U . . .
H81C H 1.3308 0.2943 1.0942 0.155 Uiso 1 1 calc R U . . .
C82 C 0.5945(6) 0.3802(4) 0.7496(3) 0.080(2) Uani 1 1 d . . . . .
H82A H 0.6588 0.4090 0.7666 0.120 Uiso 1 1 calc R U . . .
H82B H 0.5520 0.4027 0.7201 0.120 Uiso 1 1 calc R U . . .
H82C H 0.6017 0.3385 0.7275 0.120 Uiso 1 1 calc R U . . .
C83 C 0.4574(6) 0.3838(4) 0.7994(4) 0.089(2) Uani 1 1 d . . . . .
H83A H 0.4077 0.3434 0.7932 0.133 Uiso 1 1 calc R U . . .
H83B H 0.4398 0.4094 0.7643 0.133 Uiso 1 1 calc R U . . .
H83C H 0.4613 0.4109 0.8392 0.133 Uiso 1 1 calc R U . . .
C84 C 0.5691(5) 0.2892(5) 1.0069(3) 0.093(3) Uani 1 1 d . . . . .
H84A H 0.5701 0.2434 1.0160 0.139 Uiso 1 1 calc R U . . .
H84B H 0.5015 0.2962 0.9956 0.139 Uiso 1 1 calc R U . . .
H84C H 0.6069 0.3204 1.0445 0.139 Uiso 1 1 calc R U . . .
P1 P 0.54703(14) 0.41266(9) 0.28507(8) 0.0667(5) Uani 1 1 d . . . . .
F1 F 0.5515(3) 0.33535(19) 0.2842(2) 0.0826(11) Uani 1 1 d . . . . .
F2 F 0.5450(4) 0.4898(2) 0.2887(3) 0.1201(19) Uani 1 1 d . . . . .
F3 F 0.4340(3) 0.3957(2) 0.2835(2) 0.1006(14) Uani 1 1 d . . . . .
F4 F 0.5726(4) 0.4205(2) 0.35927(19) 0.0962(13) Uani 1 1 d . . . . .
F5 F 0.6606(3) 0.4281(2) 0.2892(3) 0.1060(15) Uani 1 1 d . . . . .
F6 F 0.5231(5) 0.4030(3) 0.2116(2) 0.131(2) Uani 1 1 d . . . . .
P2 P 0.83280(13) 0.32936(10) 0.67818(8) 0.0687(5) Uani 1 1 d . . . . .
F7 F 0.9055(4) 0.2843(3) 0.7095(2) 0.1212(19) Uani 1 1 d . . . . .
F8 F 0.7574(7) 0.3702(5) 0.6481(3) 0.205(4) Uani 1 1 d . . . . .
F9 F 0.8499(4) 0.3712(3) 0.7452(2) 0.1240(18) Uani 1 1 d . . . . .
F10 F 0.7531(4) 0.2831(4) 0.6980(4) 0.171(3) Uani 1 1 d . . . . .
F11 F 0.8205(5) 0.2878(4) 0.6133(2) 0.158(3) Uani 1 1 d . . . . .
F12 F 0.9225(6) 0.3733(4) 0.6661(5) 0.207(4) Uani 1 1 d . . . . .
P3 P 0.55455(18) 0.94973(11) 0.77446(10) 0.0864(6) Uani 1 1 d . . . . .
F13 F 0.5958(9) 0.8985(4) 0.8133(5) 0.233(5) Uani 1 1 d . . . . .
F14 F 0.5083(6) 1.0013(4) 0.7355(3) 0.185(3) Uani 1 1 d . . . . .
F15 F 0.4833(6) 0.9548(3) 0.8166(4) 0.178(3) Uani 1 1 d . . . . .
F16 F 0.6297(5) 1.0093(3) 0.8201(2) 0.131(2) Uani 1 1 d . . . . .
F17 F 0.6235(6) 0.9482(5) 0.7322(4) 0.217(5) Uani 1 1 d . . . . .
F18 F 0.4808(5) 0.8907(3) 0.7286(4) 0.168(3) Uani 1 1 d . . . . .
P4 P 0.26375(15) 0.21670(12) 0.88380(9) 0.0835(6) Uani 1 1 d . . . . .
F19 F 0.2667(4) 0.1615(3) 0.8309(3) 0.1215(18) Uani 1 1 d . . . . .
F20 F 0.2597(5) 0.2725(4) 0.9358(3) 0.145(2) Uani 1 1 d . . . . .
F21 F 0.3669(4) 0.2069(3) 0.9259(3) 0.133(2) Uani 1 1 d . . . . .
F22 F 0.2081(4) 0.1662(4) 0.9166(3) 0.145(2) Uani 1 1 d . . . . .
F23 F 0.1641(3) 0.2293(3) 0.8409(2) 0.0946(14) Uani 1 1 d . . . . .
F24 F 0.3188(4) 0.2686(3) 0.8508(2) 0.1226(19) Uani 1 1 d . . . . .
C201 C 0.0257(13) 0.0555(8) 1.0473(9) 0.182(6) Uani 1 1 d D U . . .
H201 H 0.0463 0.0945 1.0774 0.218 Uiso 1 1 calc R U . . .
C202 C 0.0443(12) -0.0061(9) 0.9453(9) 0.174(5) Uani 1 1 d D U . . .
C203 C 0.0703(11) 0.0505(8) 0.9946(8) 0.177(5) Uani 1 1 d D U . . .
H203 H 0.1193 0.0866 0.9926 0.212 Uiso 1 1 calc R U . . .
C204 C 0.1010(17) -0.0031(16) 0.8940(12) 0.186(10) Uani 0.5 1 d D U P . .
H20D H 0.1086 -0.0481 0.8799 0.279 Uiso 0.5 1 calc R U P . .
H20E H 0.1656 0.0252 0.9117 0.279 Uiso 0.5 1 calc R U P . .
H20F H 0.0646 0.0154 0.8581 0.279 Uiso 0.5 1 calc R U P . .
O300 O 0.7334(18) 0.4867(15) 0.9625(14) 0.451(14) Uani 1 1 d D U . . .
C301 C 0.758(3) 0.5141(19) 0.915(2) 0.390(15) Uani 1 1 d D U . . .
C302 C 0.8147(15) 0.4824(10) 0.8749(12) 0.328(12) Uani 1 1 d D U . . .
H30A H 0.8252 0.5104 0.8427 0.493 Uiso 1 1 calc R U . . .
H30B H 0.8780 0.4778 0.9019 0.493 Uiso 1 1 calc R U . . .
H30C H 0.7777 0.4383 0.8544 0.493 Uiso 1 1 calc R U . . .
C303 C 0.703(2) 0.5528(12) 0.8702(12) 0.356(13) Uani 1 1 d D U . . .
H30D H 0.7400 0.5663 0.8402 0.534 Uiso 1 1 calc R U . . .
H30E H 0.6397 0.5254 0.8472 0.534 Uiso 1 1 calc R U . . .
H30F H 0.6927 0.5926 0.8939 0.534 Uiso 1 1 calc R U . . .
C104 C 0.9580(15) -0.0606(11) 0.6789(8) 0.329(12) Uani 1 1 d G U . . .
H104 H 0.9694 -0.0948 0.6512 0.395 Uiso 1 1 calc R U . . .
C103 C 0.8929(13) -0.0758(8) 0.7151(9) 0.320(11) Uani 1 1 d G U . . .
H103 H 0.8599 -0.1203 0.7121 0.384 Uiso 1 1 calc R U . . .
C102 C 0.8762(9) -0.0257(10) 0.7556(7) 0.301(10) Uani 1 1 d DG U . . .
H102 H 0.8318 -0.0361 0.7803 0.362 Uiso 1 1 calc R U . . .
C101 C 0.9245(13) 0.0395(9) 0.7599(8) 0.45(2) Uani 1 1 d G U . . .
C106 C 0.9895(11) 0.0547(9) 0.7238(9) 0.330(11) Uani 1 1 d DG U . . .
H106 H 1.0226 0.0992 0.7267 0.396 Uiso 1 1 calc R U . . .
C105 C 1.0063(11) 0.0046(13) 0.6832(7) 0.340(12) Uani 1 1 d G U . . .
H105 H 1.0507 0.0150 0.6585 0.408 Uiso 1 1 calc R U . . .
C107 C 0.911(2) 0.0903(17) 0.8047(15) 0.434(17) Uani 1 1 d D U . . .
H10A H 0.8418 0.0837 0.8047 0.650 Uiso 1 1 calc R U . . .
H10B H 0.9302 0.1343 0.7928 0.650 Uiso 1 1 calc R U . . .
H10C H 0.9508 0.0875 0.8470 0.650 Uiso 1 1 calc R U . . .
O401 O 1.0030(12) 0.6274(7) 0.7248(6) 0.264(7) Uani 1 1 d . U . . .
C402 C 0.928(3) 0.5809(18) 0.7055(12) 0.354(14) Uani 1 1 d D U . . .
C401 C 0.882(2) 0.5756(13) 0.7569(13) 0.348(14) Uani 1 1 d D U . . .
H40D H 0.8692 0.5289 0.7639 0.522 Uiso 1 1 calc R U . . .
H40E H 0.8202 0.5917 0.7462 0.522 Uiso 1 1 calc R U . . .
H40F H 0.9256 0.6024 0.7955 0.522 Uiso 1 1 calc R U . . .
C403 C 0.8921(15) 0.5596(11) 0.6396(10) 0.274(9) Uani 1 1 d D U . . .
H40G H 0.8976 0.5982 0.6168 0.412 Uiso 1 1 calc R U . . .
H40H H 0.8235 0.5376 0.6298 0.412 Uiso 1 1 calc R U . . .
H40I H 0.9306 0.5282 0.6268 0.412 Uiso 1 1 calc R U . . .
O501 O 0.8303(18) 1.0656(13) 0.3795(12) 0.228(10) Uani 0.5 1 d D U P . .
C501 C 0.7806(18) 1.0571(14) 0.3271(12) 0.169(9) Uani 0.5 1 d D U P . .
C502 C 0.738(2) 0.9866(13) 0.2996(16) 0.207(11) Uani 0.5 1 d D U P . .
H50A H 0.7261 0.9608 0.3332 0.310 Uiso 0.5 1 calc R U P . .
H50B H 0.7828 0.9678 0.2795 0.310 Uiso 0.5 1 calc R U P . .
H50C H 0.6754 0.9847 0.2681 0.310 Uiso 0.5 1 calc R U P . .
C503 C 0.7902(18) 1.0916(14) 0.2728(14) 0.184(10) Uani 0.5 1 d D U P . .
H50D H 0.7676 1.1340 0.2764 0.276 Uiso 0.5 1 calc R U P . .
H50E H 0.7506 1.0637 0.2336 0.276 Uiso 0.5 1 calc R U P . .
H50F H 0.8588 1.1001 0.2720 0.276 Uiso 0.5 1 calc R U P . .
C601 C 0.4152(15) 0.9525(10) 0.5699(9) 0.111(6) Uiso 0.5 1 d D . P A 1
C604 C 0.471(2) 0.9744(11) 0.5296(13) 0.204(14) Uiso 0.5 1 d D . P A 1
C605 C 0.4994(17) 0.9481(10) 0.4696(10) 0.138(8) Uiso 0.5 1 d D . P A 1
C602 C 0.450(3) 0.9184(16) 0.5179(13) 0.210(14) Uiso 0.5 1 d D . P B 2
C603 C 0.4404(19) 1.0283(11) 0.5776(12) 0.158(9) Uiso 0.5 1 d D . P C 2
C801 C 0.955(2) 0.4499(14) 0.5200(14) 0.162(10) Uiso 0.5 1 d D . P D 2
C803 C 1.039(2) 0.4732(17) 0.5691(15) 0.192(12) Uiso 0.5 1 d D . P D 2
C802 C 0.939(5) 0.471(3) 0.461(2) 0.48(5) Uiso 0.5 1 d D . P D 2

loop_
_atom_site_aniso_label
_atom_site_aniso_U_11
_atom_site_aniso_U_22
_atom_site_aniso_U_33
_atom_site_aniso_U_23
_atom_site_aniso_U_13
_atom_site_aniso_U_12
Co1 0.0544(6) 0.0534(5) 0.0456(5) 0.0074(4) 0.0195(4) 0.0102(4)
N1 0.074(3) 0.051(3) 0.051(3) 0.006(2) 0.029(2) 0.011(2)
N2 0.054(3) 0.050(3) 0.048(3) 0.008(2) 0.017(2) 0.012(2)
N3 0.061(3) 0.057(3) 0.060(3) 0.004(2) 0.030(2) 0.008(2)
N4 0.090(4) 0.056(3) 0.072(3) 0.018(3) 0.043(3) 0.019(3)
N5 0.081(4) 0.050(3) 0.120(5) -0.002(3) 0.052(4) 0.007(3)
N6 0.061(3) 0.081(4) 0.048(3) 0.009(2) 0.014(2) 0.023(3)
N7 0.049(3) 0.049(3) 0.048(3) 0.0082(19) 0.013(2) 0.009(2)
N8 0.048(3) 0.067(3) 0.045(3) 0.012(2) 0.021(2) 0.011(2)
N9 0.080(5) 0.268(12) 0.068(4) 0.037(6) 0.019(4) 0.087(6)
N10 0.053(3) 0.089(4) 0.056(3) 0.022(3) 0.023(2) 0.027(3)
C1 0.072(4) 0.053(3) 0.055(3) 0.002(3) 0.028(3) 0.004(3)
C2 0.074(4) 0.051(3) 0.061(4) 0.004(3) 0.033(3) 0.013(3)
C3 0.065(4) 0.051(3) 0.061(4) 0.012(3) 0.022(3) 0.010(3)
C4 0.064(4) 0.060(4) 0.045(3) 0.011(3) 0.021(3) 0.014(3)
C5 0.062(4) 0.053(3) 0.048(3) 0.008(2) 0.026(3) 0.014(3)
C6 0.061(4) 0.052(3) 0.049(3) 0.011(2) 0.020(3) 0.013(3)
C7 0.069(4) 0.062(4) 0.060(4) 0.016(3) 0.033(3) 0.015(3)
C8 0.081(5) 0.065(4) 0.073(4) 0.015(3) 0.044(4) 0.019(3)
C9 0.073(4) 0.059(4) 0.058(4) 0.004(3) 0.030(3) 0.011(3)
C10 0.055(3) 0.054(3) 0.051(3) 0.001(3) 0.019(3) 0.011(3)
C11 0.049(3) 0.055(3) 0.057(3) 0.007(3) 0.018(3) 0.014(3)
C12 0.066(4) 0.053(4) 0.069(4) 0.003(3) 0.025(3) 0.005(3)
C13 0.057(4) 0.061(4) 0.079(4) 0.003(3) 0.020(3) 0.005(3)
C14 0.073(4) 0.049(4) 0.098(5) 0.010(3) 0.041(4) 0.004(3)
C15 0.075(4) 0.053(4) 0.080(4) 0.002(3) 0.040(4) 0.002(3)
C16 0.138(7) 0.063(4) 0.068(4) 0.003(3) 0.057(5) 0.010(4)
C17 0.096(5) 0.055(4) 0.078(5) 0.014(3) 0.031(4) 0.017(3)
C18 0.099(5) 0.066(4) 0.070(4) 0.025(3) 0.043(4) 0.024(4)
C19 0.137(8) 0.068(5) 0.147(8) -0.012(5) 0.085(7) 0.016(5)
C20 0.138(8) 0.050(4) 0.163(9) -0.003(5) 0.082(7) -0.004(5)
C21 0.141(8) 0.067(5) 0.148(8) -0.005(5) 0.111(7) -0.019(5)
C22 0.076(5) 0.127(7) 0.051(4) 0.014(4) 0.014(3) 0.036(5)
C23 0.089(6) 0.177(9) 0.051(4) 0.023(5) 0.011(4) 0.065(6)
C24 0.085(6) 0.150(8) 0.055(4) 0.005(4) 0.013(4) 0.054(5)
C25 0.062(4) 0.099(5) 0.058(4) 0.012(3) 0.013(3) 0.028(4)
C26 0.063(4) 0.067(4) 0.047(3) 0.004(3) 0.014(3) 0.027(3)
C27 0.049(3) 0.056(3) 0.051(3) 0.005(2) 0.016(3) 0.010(3)
C28 0.047(3) 0.085(4) 0.054(3) 0.003(3) 0.020(3) 0.015(3)
C29 0.062(4) 0.095(5) 0.057(4) 0.010(3) 0.031(3) 0.024(4)
C30 0.052(4) 0.087(5) 0.052(3) 0.014(3) 0.019(3) 0.017(3)
C31 0.050(3) 0.055(3) 0.050(3) 0.011(2) 0.017(3) 0.009(3)
C32 0.052(3) 0.055(3) 0.047(3) 0.005(2) 0.020(3) 0.007(3)
C33 0.058(4) 0.067(4) 0.045(3) 0.012(3) 0.025(3) 0.013(3)
C34 0.047(3) 0.063(4) 0.048(3) 0.007(3) 0.014(3) 0.011(3)
C35 0.046(3) 0.065(4) 0.055(3) 0.014(3) 0.017(3) 0.010(3)
C36 0.051(4) 0.074(4) 0.049(3) 0.011(3) 0.021(3) 0.012(3)
C37 0.096(6) 0.196(10) 0.047(4) 0.027(5) 0.020(4) 0.058(7)
C38 0.134(9) 0.39(2) 0.073(6) 0.032(9) 0.008(6) 0.150(13)
C39 0.094(7) 0.238(14) 0.100(7) 0.026(8) 0.018(6) 0.092(8)
C40 0.070(4) 0.106(6) 0.061(4) 0.034(4) 0.025(3) 0.026(4)
Co2 0.0528(6) 0.0635(6) 0.0501(5) 0.0101(4) 0.0204(4) 0.0065(4)
N11 0.059(3) 0.056(3) 0.050(3) 0.009(2) 0.023(2) 0.010(2)
N12 0.052(3) 0.053(3) 0.047(3) 0.006(2) 0.015(2) 0.005(2)
N13 0.068(3) 0.061(3) 0.064(3) 0.004(2) 0.026(3) -0.002(2)
N14 0.097(4) 0.054(3) 0.067(3) 0.006(2) 0.041(3) 0.009(3)
N15 0.117(6) 0.058(4) 0.119(5) -0.002(4) 0.059(5) -0.005(3)
N16 0.055(3) 0.087(4) 0.055(3) 0.017(3) 0.014(3) 0.012(3)
N17 0.049(3) 0.061(3) 0.054(3) 0.010(2) 0.014(2) 0.008(2)
N18 0.047(3) 0.079(3) 0.056(3) 0.016(2) 0.021(2) 0.006(2)
N19 0.056(4) 0.114(5) 0.076(4) 0.006(3) 0.005(3) 0.019(3)
N20 0.068(4) 0.093(4) 0.072(4) 0.033(3) 0.025(3) 0.027(3)
C41 0.076(5) 0.093(5) 0.065(4) 0.024(4) 0.019(4) 0.033(4)
C42 0.055(4) 0.122(6) 0.068(4) 0.032(4) 0.035(3) 0.020(4)
C43 0.060(4) 0.071(4) 0.046(3) 0.010(3) 0.020(3) 0.012(3)
C44 0.076(4) 0.054(4) 0.055(3) 0.008(3) 0.021(3) 0.017(3)
C45 0.060(4) 0.059(4) 0.050(3) 0.007(3) 0.019(3) 0.008(3)
C46 0.067(4) 0.061(4) 0.051(3) 0.012(3) 0.027(3) 0.012(3)
C47 0.056(3) 0.058(3) 0.042(3) 0.009(2) 0.018(3) 0.015(3)
C48 0.056(4) 0.061(4) 0.049(3) 0.009(3) 0.016(3) 0.015(3)
C49 0.071(4) 0.057(4) 0.057(3) 0.011(3) 0.029(3) 0.009(3)
C50 0.072(4) 0.076(4) 0.060(4) 0.011(3) 0.033(3) 0.011(3)
C51 0.069(4) 0.063(4) 0.062(4) 0.001(3) 0.029(3) 0.009(3)
C52 0.056(4) 0.059(4) 0.052(3) 0.005(3) 0.014(3) 0.005(3)
C53 0.056(4) 0.071(4) 0.057(4) 0.005(3) 0.017(3) 0.002(3)
C54 0.070(4) 0.060(4) 0.063(4) -0.001(3) 0.024(3) 0.002(3)
C55 0.079(5) 0.059(4) 0.075(4) 0.003(3) 0.025(4) 0.000(3)
C56 0.099(6) 0.066(5) 0.093(6) 0.005(4) 0.027(5) -0.016(4)
C57 0.088(5) 0.071(5) 0.083(5) 0.009(4) 0.042(4) -0.003(4)
C58 0.086(5) 0.074(4) 0.066(4) 0.002(3) 0.043(4) 0.003(4)
C59 0.108(6) 0.052(4) 0.067(4) 0.002(3) 0.030(4) 0.006(4)
C60 0.095(5) 0.069(4) 0.075(4) 0.015(3) 0.041(4) 0.006(4)
C61 0.188(12) 0.076(6) 0.181(11) -0.022(6) 0.114(10) 0.010(6)
C62 0.145(9) 0.061(5) 0.154(9) 0.005(5) 0.060(7) -0.007(5)
C63 0.143(8) 0.075(5) 0.146(8) -0.002(5) 0.096(7) -0.024(5)
C64 0.064(4) 0.114(6) 0.054(4) 0.017(4) 0.013(3) 0.020(4)
C65 0.065(5) 0.117(6) 0.057(4) 0.012(4) 0.010(3) 0.017(4)
C66 0.054(4) 0.076(4) 0.064(4) 0.003(3) 0.008(3) 0.012(3)
C67 0.060(4) 0.075(4) 0.069(4) 0.004(3) 0.019(3) 0.011(3)
C68 0.053(4) 0.070(4) 0.056(4) 0.007(3) 0.015(3) 0.011(3)
C69 0.048(4) 0.071(4) 0.058(3) 0.015(3) 0.016(3) 0.011(3)
C70 0.055(4) 0.098(5) 0.065(4) 0.020(4) 0.030(3) 0.019(3)
C71 0.061(4) 0.098(5) 0.062(4) 0.020(4) 0.030(3) 0.015(4)
C72 0.061(4) 0.087(5) 0.059(4) 0.022(3) 0.024(3) 0.018(3)
C73 0.054(4) 0.064(4) 0.061(4) 0.019(3) 0.025(3) 0.011(3)
C74 0.046(3) 0.065(4) 0.056(3) 0.013(3) 0.019(3) 0.011(3)
C75 0.060(4) 0.072(4) 0.058(4) 0.022(3) 0.021(3) 0.015(3)
C76 0.066(4) 0.066(4) 0.060(4) 0.019(3) 0.018(3) 0.013(3)
C77 0.051(4) 0.096(5) 0.065(4) 0.026(4) 0.023(3) 0.016(3)
C78 0.050(4) 0.085(5) 0.059(4) 0.018(3) 0.022(3) 0.009(3)
C79 0.079(6) 0.202(11) 0.067(5) 0.045(6) 0.021(4) 0.029(6)
C80 0.067(5) 0.115(7) 0.090(6) 0.010(5) -0.002(4) 0.019(4)
C81 0.064(5) 0.146(8) 0.104(6) 0.013(6) 0.023(5) 0.036(5)
C82 0.083(5) 0.105(6) 0.069(4) 0.041(4) 0.030(4) 0.032(4)
C83 0.076(5) 0.116(6) 0.098(6) 0.055(5) 0.040(4) 0.037(5)
C84 0.056(4) 0.173(9) 0.066(4) 0.049(5) 0.030(4) 0.032(5)
P1 0.0803(12) 0.0645(10) 0.0674(10) 0.0131(8) 0.0395(9) 0.0154(8)
F1 0.089(3) 0.065(2) 0.099(3) 0.004(2) 0.038(2) 0.012(2)
F2 0.173(5) 0.070(3) 0.159(5) 0.044(3) 0.100(4) 0.040(3)
F3 0.079(3) 0.113(4) 0.120(4) 0.014(3) 0.041(3) 0.026(3)
F4 0.127(4) 0.094(3) 0.064(2) 0.000(2) 0.034(2) 0.004(3)
F5 0.086(3) 0.092(3) 0.150(4) 0.011(3) 0.063(3) -0.001(2)
F6 0.167(5) 0.178(6) 0.065(3) 0.036(3) 0.046(3) 0.052(4)
P2 0.0693(11) 0.0852(12) 0.0677(10) 0.0238(9) 0.0352(9) 0.0269(9)
F7 0.125(4) 0.167(5) 0.103(4) 0.043(3) 0.044(3) 0.083(4)
F8 0.288(9) 0.307(10) 0.101(4) 0.078(5) 0.066(5) 0.245(9)
F9 0.153(5) 0.136(5) 0.093(3) 0.004(3) 0.039(3) 0.056(4)
F10 0.103(4) 0.201(7) 0.212(7) 0.053(6) 0.068(5) -0.022(4)
F11 0.190(6) 0.219(7) 0.068(3) -0.021(4) 0.005(3) 0.116(6)
F12 0.206(8) 0.168(7) 0.310(11) 0.078(7) 0.187(8) 0.009(6)
P3 0.1144(17) 0.0805(13) 0.0721(12) 0.0044(10) 0.0461(12) 0.0104(12)
F13 0.350(13) 0.164(7) 0.219(9) 0.048(6) 0.058(9) 0.162(8)
F14 0.197(7) 0.139(6) 0.162(6) 0.069(5) -0.039(5) -0.029(5)
F15 0.255(8) 0.116(5) 0.211(7) -0.006(4) 0.184(7) -0.004(5)
F16 0.159(5) 0.131(5) 0.075(3) -0.009(3) 0.012(3) -0.011(4)
F17 0.171(7) 0.298(10) 0.156(6) -0.102(6) 0.116(5) -0.070(7)
F18 0.178(6) 0.122(5) 0.183(6) -0.060(4) 0.084(5) -0.047(4)
P4 0.0703(12) 0.1272(18) 0.0686(11) 0.0351(12) 0.0322(10) 0.0301(12)
F19 0.119(4) 0.130(4) 0.133(4) 0.009(3) 0.049(3) 0.054(3)
F20 0.140(5) 0.185(6) 0.102(4) -0.021(4) 0.025(4) 0.043(5)
F21 0.089(3) 0.212(7) 0.115(4) 0.076(4) 0.022(3) 0.058(4)
F22 0.105(4) 0.212(7) 0.148(5) 0.118(5) 0.052(4) 0.031(4)
F23 0.070(3) 0.148(4) 0.081(3) 0.035(3) 0.029(2) 0.042(3)
F24 0.088(3) 0.174(5) 0.105(4) 0.058(4) 0.030(3) -0.004(3)
C201 0.173(13) 0.117(10) 0.258(15) 0.043(10) 0.053(10) 0.035(9)
C202 0.131(11) 0.149(10) 0.236(14) 0.045(9) 0.030(9) 0.027(9)
C203 0.124(10) 0.154(10) 0.242(15) 0.048(9) 0.023(9) 0.026(8)
C204 0.098(15) 0.23(3) 0.207(17) 0.051(15) -0.004(12) 0.038(16)
O300 0.33(2) 0.47(3) 0.49(3) 0.10(2) -0.015(19) 0.08(2)
C301 0.32(3) 0.33(3) 0.47(3) 0.04(2) -0.01(2) 0.09(2)
C302 0.23(2) 0.156(16) 0.49(3) -0.013(17) -0.039(17) -0.051(12)
C303 0.34(3) 0.25(2) 0.41(3) -0.02(2) -0.03(2) 0.09(2)
C104 0.27(3) 0.43(3) 0.29(2) 0.12(2) 0.006(17) 0.151(19)
C103 0.25(2) 0.43(2) 0.25(3) 0.098(18) -0.023(14) 0.115(17)
C102 0.217(16) 0.45(3) 0.219(19) 0.112(17) -0.051(13) 0.137(17)
C101 0.45(4) 0.46(3) 0.45(4) 0.07(2) 0.13(3) 0.099(19)
C106 0.261(19) 0.42(2) 0.30(3) 0.144(18) -0.032(15) 0.164(17)
C105 0.27(2) 0.44(3) 0.31(2) 0.14(2) -0.008(17) 0.14(2)
C107 0.45(4) 0.49(3) 0.35(3) 0.08(2) 0.04(3) 0.17(2)
O401 0.303(15) 0.223(13) 0.208(11) 0.072(9) -0.057(10) 0.057(11)
C402 0.38(2) 0.34(2) 0.244(17) -0.022(15) 0.001(14) -0.055(18)
C401 0.43(3) 0.28(3) 0.27(2) -0.018(18) 0.041(18) -0.02(2)
C403 0.256(19) 0.28(2) 0.232(16) -0.037(14) -0.038(13) 0.094(15)
O501 0.20(2) 0.221(18) 0.26(2) 0.110(16) 0.043(14) 0.034(15)
C501 0.101(15) 0.187(17) 0.25(2) 0.102(16) 0.069(14) 0.058(13)
C502 0.16(2) 0.193(17) 0.28(3) 0.100(17) 0.050(19) 0.052(14)
C503 0.111(16) 0.20(2) 0.26(2) 0.112(18) 0.043(15) 0.053(15)

loop_
_atom_type_symbol
_atom_type_description
_atom_type_scat_dispersion_real
_atom_type_scat_dispersion_imag
_atom_type_scat_source
C C 0.0181 0.0091 'International Tables Vol C Tables 4.2.6.8 and 6.1.1.4'
H H 0.0000 0.0000 'International Tables Vol C Tables 4.2.6.8 and 6.1.1.4'
N N 0.0311 0.0180 'International Tables Vol C Tables 4.2.6.8 and 6.1.1.4'
O O 0.0492 0.0322 'International Tables Vol C Tables 4.2.6.8 and 6.1.1.4'
Co Co -2.3653 3.6143 'International Tables Vol C Tables 4.2.6.8 and 6.1.1.4'
P P 0.2955 0.4335 'International Tables Vol C Tables 4.2.6.8 and 6.1.1.4'
F F 0.0727 0.0534 'International Tables Vol C Tables 4.2.6.8 and 6.1.1.4'

loop_
_geom_angle_atom_site_label_1
_geom_angle_atom_site_label_2
_geom_angle_atom_site_label_3
_geom_angle
_geom_angle_site_symmetry_1
_geom_angle_site_symmetry_3
N7 Co1 N2 177.44(17) . .
N7 Co1 N6 76.00(18) . .
N2 Co1 N6 105.84(18) . .
N7 Co1 N1 105.96(17) . .
N2 Co1 N1 75.96(18) . .
N6 Co1 N1 89.4(2) . .
N7 Co1 N8 76.21(17) . .
N2 Co1 N8 102.07(17) . .
N6 Co1 N8 151.89(18) . .
N1 Co1 N8 94.18(18) . .
N7 Co1 N3 101.83(18) . .
N2 Co1 N3 76.32(18) . .
N6 Co1 N3 95.6(2) . .
N1 Co1 N3 152.15(17) . .
N8 Co1 N3 94.14(18) . .
C1 N1 C5 116.0(5) . .
C1 N1 Co1 129.8(4) . .
C5 N1 Co1 113.0(4) . .
C6 N2 C10 120.6(5) . .
C6 N2 Co1 119.8(4) . .
C10 N2 Co1 119.4(4) . .
C11 N3 C15 115.4(5) . .
C11 N3 Co1 112.5(4) . .
C15 N3 Co1 131.9(4) . .
C3 N4 C17 121.2(5) . .
C3 N4 C18 121.2(5) . .
C17 N4 C18 117.4(5) . .
C13 N5 C20 120.1(6) . .
C13 N5 C19 120.7(6) . .
C20 N5 C19 118.7(6) . .
C26 N6 C22 114.8(5) . .
C26 N6 Co1 113.9(4) . .
C22 N6 Co1 131.4(4) . .
C31 N7 C27 119.4(5) . .
C31 N7 Co1 119.9(4) . .
C27 N7 Co1 120.7(4) . .
C32 N8 C36 115.8(5) . .
C32 N8 Co1 112.3(4) . .
C36 N8 Co1 131.1(4) . .
C24 N9 C38 120.3(7) . .
C24 N9 C39 120.3(7) . .
C38 N9 C39 119.3(7) . .
C34 N10 C40 122.3(5) . .
C34 N10 C41 120.3(5) . .
C40 N10 C41 117.0(5) . .
N1 C1 C2 123.0(5) . .
N1 C1 C16 117.2(5) . .
C2 C1 C16 119.7(5) . .
C1 C2 C3 121.1(5) . .
C1 C2 H2 119.5 . .
C3 C2 H2 119.5 . .
N4 C3 C2 121.5(5) . .
N4 C3 C4 122.8(5) . .
C2 C3 C4 115.7(5) . .
C5 C4 C3 119.6(5) . .
C5 C4 H4 120.2 . .
C3 C4 H4 120.2 . .
N1 C5 C4 124.4(5) . .
N1 C5 C6 114.8(5) . .
C4 C5 C6 120.8(5) . .
N2 C6 C7 121.0(5) . .
N2 C6 C5 114.7(5) . .
C7 C6 C5 124.3(5) . .
C8 C7 C6 118.7(6) . .
C8 C7 H7 120.6 . .
C6 C7 H7 120.6 . .
C7 C8 C9 120.3(6) . .
C7 C8 H8 119.9 . .
C9 C8 H8 119.9 . .
C8 C9 C10 119.1(6) . .
C8 C9 H9 120.5 . .
C10 C9 H9 120.5 . .
N2 C10 C9 120.3(5) . .
N2 C10 C11 114.2(5) . .
C9 C10 C11 125.5(5) . .
N3 C11 C12 124.7(6) . .
N3 C11 C10 116.5(5) . .
C12 C11 C10 118.8(5) . .
C11 C12 C13 118.8(6) . .
C11 C12 H12 120.6 . .
C13 C12 H12 120.6 . .
N5 C13 C14 121.5(6) . .
N5 C13 C12 121.5(6) . .
C14 C13 C12 117.0(6) . .
C15 C14 C13 121.0(6) . .
C15 C14 H14 119.5 . .
C13 C14 H14 119.5 . .
N3 C15 C14 123.1(6) . .
N3 C15 C21 117.6(6) . .
C14 C15 C21 119.3(6) . .
C1 C16 H16A 109.5 . .
C1 C16 H16B 109.5 . .
H16A C16 H16B 109.5 . .
C1 C16 H16C 109.5 . .
H16A C16 H16C 109.5 . .
H16B C16 H16C 109.5 . .
N4 C17 H17A 109.5 . .
N4 C17 H17B 109.5 . .
H17A C17 H17B 109.5 . .
N4 C17 H17C 109.5 . .
H17A C17 H17C 109.5 . .
H17B C17 H17C 109.5 . .
N4 C18 H18A 109.5 . .
N4 C18 H18B 109.5 . .
H18A C18 H18B 109.5 . .
N4 C18 H18C 109.5 . .
H18A C18 H18C 109.5 . .
H18B C18 H18C 109.5 . .
N5 C19 H19A 109.5 . .
N5 C19 H19B 109.5 . .
H19A C19 H19B 109.5 . .
N5 C19 H19C 109.5 . .
H19A C19 H19C 109.5 . .
H19B C19 H19C 109.5 . .
N5 C20 H20A 109.5 . .
N5 C20 H20B 109.5 . .
H20A C20 H20B 109.5 . .
N5 C20 H20C 109.5 . .
H20A C20 H20C 109.5 . .
H20B C20 H20C 109.5 . .
C15 C21 H21A 109.5 . .
C15 C21 H21B 109.5 . .
H21A C21 H21B 109.5 . .
C15 C21 H21C 109.5 . .
H21A C21 H21C 109.5 . .
H21B C21 H21C 109.5 . .
N6 C22 C23 123.7(7) . .
N6 C22 C37 116.9(6) . .
C23 C22 C37 119.5(6) . .
C22 C23 C24 121.1(7) . .
C22 C23 H23 119.4 . .
C24 C23 H23 119.4 . .
N9 C24 C25 122.2(7) . .
N9 C24 C23 122.1(7) . .
C25 C24 C23 115.6(7) . .
C26 C25 C24 119.3(7) . .
C26 C25 H25 120.4 . .
C24 C25 H25 120.4 . .
N6 C26 C25 125.3(5) . .
N6 C26 C27 115.4(5) . .
C25 C26 C27 119.2(5) . .
N7 C27 C28 121.8(5) . .
N7 C27 C26 113.9(5) . .
C28 C27 C26 124.2(5) . .
C29 C28 C27 118.2(5) . .
C29 C28 H28 120.9 . .
C27 C28 H28 120.9 . .
C30 C29 C28 120.5(6) . .
C30 C29 H29 119.8 . .
C28 C29 H29 119.8 . .
C29 C30 C31 119.1(6) . .
C29 C30 H30 120.4 . .
C31 C30 H30 120.4 . .
N7 C31 C30 121.0(5) . .
N7 C31 C32 114.2(5) . .
C30 C31 C32 124.8(5) . .
N8 C32 C33 124.3(5) . .
N8 C32 C31 115.7(5) . .
C33 C32 C31 120.0(5) . .
C32 C33 C34 120.6(5) . .
C32 C33 H33 119.7 . .
C34 C33 H33 119.7 . .
N10 C34 C33 123.0(5) . .
N10 C34 C35 122.2(5) . .
C33 C34 C35 114.8(5) . .
C36 C35 C34 121.7(5) . .
C36 C35 H35 119.1 . .
C34 C35 H35 119.1 . .
C35 C36 N8 122.6(5) . .
C35 C36 C42 119.4(5) . .
N8 C36 C42 117.9(5) . .
C22 C37 H37A 109.5 . .
C22 C37 H37B 109.5 . .
H37A C37 H37B 109.5 . .
C22 C37 H37C 109.5 . .
H37A C37 H37C 109.5 . .
H37B C37 H37C 109.5 . .
N9 C38 H38A 109.5 . .
N9 C38 H38B 109.5 . .
H38A C38 H38B 109.5 . .
N9 C38 H38C 109.5 . .
H38A C38 H38C 109.5 . .
H38B C38 H38C 109.5 . .
N9 C39 H39A 109.5 . .
N9 C39 H39B 109.5 . .
H39A C39 H39B 109.5 . .
N9 C39 H39C 109.5 . .
H39A C39 H39C 109.5 . .
H39B C39 H39C 109.5 . .
N10 C40 H40A 109.5 . .
N10 C40 H40B 109.5 . .
H40A C40 H40B 109.5 . .
N10 C40 H40C 109.5 . .
H40A C40 H40C 109.5 . .
H40B C40 H40C 109.5 . .
N12 Co2 N17 178.04(19) . .
N12 Co2 N13 76.11(19) . .
N17 Co2 N13 103.4(2) . .
N12 Co2 N16 105.83(19) . .
N17 Co2 N16 76.07(19) . .
N13 Co2 N16 92.9(2) . .
N12 Co2 N11 76.46(18) . .
N17 Co2 N11 104.04(18) . .
N13 Co2 N11 152.48(18) . .
N16 Co2 N11 92.4(2) . .
N12 Co2 N18 102.39(18) . .
N17 Co2 N18 75.69(18) . .
N13 Co2 N18 92.6(2) . .
N16 Co2 N18 151.74(19) . .
N11 Co2 N18 95.46(19) . .
C47 N11 C43 115.9(5) . .
C47 N11 Co2 112.6(4) . .
C43 N11 Co2 131.5(4) . .
C52 N12 C48 120.5(5) . .
C52 N12 Co2 119.9(4) . .
C48 N12 Co2 119.4(4) . .
C53 N13 C57 115.1(6) . .
C53 N13 Co2 113.5(4) . .
C57 N13 Co2 131.1(5) . .
C45 N14 C59 119.2(5) . .
C45 N14 C60 121.0(5) . .
C59 N14 C60 118.2(5) . .
C55 N15 C62 121.1(7) . .
C55 N15 C61 120.5(7) . .
C62 N15 C61 118.2(7) . .
C68 N16 C64 116.7(5) . .
C68 N16 Co2 113.0(4) . .
C64 N16 Co2 130.0(4) . .
C73 N17 C69 120.0(5) . .
C73 N17 Co2 120.5(4) . .
C69 N17 Co2 118.8(4) . .
C74 N18 C78 115.9(5) . .
C74 N18 Co2 112.3(4) . .
C78 N18 Co2 131.5(4) . .
C66 N19 C81 123.3(6) . .
C66 N19 C80 119.8(7) . .
C81 N19 C80 116.9(6) . .
C76 N20 C83 121.2(6) . .
C76 N20 C82 121.1(5) . .
C83 N20 C82 117.6(5) . .
N10 C41 H41A 109.5 . .
N10 C41 H41B 109.5 . .
H41A C41 H41B 109.5 . .
N10 C41 H41C 109.5 . .
H41A C41 H41C 109.5 . .
H41B C41 H41C 109.5 . .
C36 C42 H42A 109.5 . .
C36 C42 H42B 109.5 . .
H42A C42 H42B 109.5 . .
C36 C42 H42C 109.5 . .
H42A C42 H42C 109.5 . .
H42B C42 H42C 109.5 . .
N11 C43 C44 122.9(5) . .
N11 C43 C58 118.7(6) . .
C44 C43 C58 118.3(6) . .
C43 C44 C45 121.7(6) . .
C43 C44 H44 119.2 . .
C45 C44 H44 119.2 . .
N14 C45 C46 122.0(5) . .
N14 C45 C44 122.9(5) . .
C46 C45 C44 115.0(6) . .
C47 C46 C45 120.7(5) . .
C47 C46 H46 119.7 . .
C45 C46 H46 119.7 . .
N11 C47 C46 123.8(5) . .
N11 C47 C48 115.6(5) . .
C46 C47 C48 120.6(5) . .
N12 C48 C49 120.7(5) . .
N12 C48 C47 115.8(5) . .
C49 C48 C47 123.5(5) . .
C50 C49 C48 119.3(6) . .
C50 C49 H49 120.4 . .
C48 C49 H49 120.4 . .
C49 C50 C51 119.3(6) . .
C49 C50 H50 120.3 . .
C51 C50 H50 120.3 . .
C50 C51 C52 118.5(6) . .
C50 C51 H51 120.7 . .
C52 C51 H51 120.7 . .
N12 C52 C51 121.7(6) . .
N12 C52 C53 115.1(5) . .
C51 C52 C53 123.2(6) . .
N13 C53 C54 125.1(6) . .
N13 C53 C52 114.9(6) . .
C54 C53 C52 120.0(6) . .
C55 C54 C53 120.0(6) . .
C55 C54 H54 120.0 . .
C53 C54 H54 120.0 . .
N15 C55 C54 123.1(7) . .
N15 C55 C56 121.9(7) . .
C54 C55 C56 114.9(6) . .
C57 C56 C55 122.2(7) . .
C57 C56 H56 118.9 . .
C55 C56 H56 118.9 . .
N13 C57 C56 122.5(7) . .
N13 C57 C63 116.6(6) . .
C56 C57 C63 120.9(7) . .
C43 C58 H58A 109.5 . .
C43 C58 H58B 109.5 . .
H58A C58 H58B 109.5 . .
C43 C58 H58C 109.5 . .
H58A C58 H58C 109.5 . .
H58B C58 H58C 109.5 . .
N14 C59 H59A 109.5 . .
N14 C59 H59B 109.5 . .
H59A C59 H59B 109.5 . .
N14 C59 H59C 109.5 . .
H59A C59 H59C 109.5 . .
H59B C59 H59C 109.5 . .
N14 C60 H60A 109.5 . .
N14 C60 H60B 109.5 . .
H60A C60 H60B 109.5 . .
N14 C60 H60C 109.5 . .
H60A C60 H60C 109.5 . .
H60B C60 H60C 109.5 . .
N15 C61 H61A 109.5 . .
N15 C61 H61B 109.5 . .
H61A C61 H61B 109.5 . .
N15 C61 H61C 109.5 . .
H61A C61 H61C 109.5 . .
H61B C61 H61C 109.5 . .
N15 C62 H62A 109.5 . .
N15 C62 H62B 109.5 . .
H62A C62 H62B 109.5 . .
N15 C62 H62C 109.5 . .
H62A C62 H62C 109.5 . .
H62B C62 H62C 109.5 . .
C57 C63 H63A 109.5 . .
C57 C63 H63B 109.5 . .
H63A C63 H63B 109.5 . .
C57 C63 H63C 109.5 . .
H63A C63 H63C 109.5 . .
H63B C63 H63C 109.5 . .
N16 C64 C65 121.2(6) . .
N16 C64 C79 118.1(6) . .
C65 C64 C79 120.7(6) . .
C66 C65 C64 122.2(6) . .
C66 C65 H65 118.9 . .
C64 C65 H65 118.9 . .
N19 C66 C65 122.7(6) . .
N19 C66 C67 121.2(6) . .
C65 C66 C67 116.1(6) . .
C68 C67 C66 119.1(6) . .
C68 C67 H67 120.4 . .
C66 C67 H67 120.4 . .
N16 C68 C67 124.4(6) . .
N16 C68 C69 115.8(5) . .
C67 C68 C69 119.8(6) . .
N17 C69 C70 121.5(5) . .
N17 C69 C68 115.0(5) . .
C70 C69 C68 123.5(6) . .
C69 C70 C71 117.9(6) . .
C69 C70 H70 121.1 . .
C71 C70 H70 121.1 . .
C72 C71 C70 120.2(6) . .
C72 C71 H71 119.9 . .
C70 C71 H71 119.9 . .
C71 C72 C73 119.3(6) . .
C71 C72 H72 120.4 . .
C73 C72 H72 120.4 . .
N17 C73 C72 121.0(5) . .
N17 C73 C74 114.7(5) . .
C72 C73 C74 124.3(5) . .
N18 C74 C75 124.9(5) . .
N18 C74 C73 115.9(5) . .
C75 C74 C73 119.2(5) . .
C74 C75 C76 119.0(5) . .
C74 C75 H75 120.5 . .
C76 C75 H75 120.5 . .
N20 C76 C77 122.8(6) . .
N20 C76 C75 121.5(6) . .
C77 C76 C75 115.7(5) . .
C78 C77 C76 121.4(6) . .
C78 C77 H77 119.3 . .
C76 C77 H77 119.3 . .
N18 C78 C77 123.1(6) . .
N18 C78 C84 118.2(5) . .
C77 C78 C84 118.7(6) . .
C64 C79 H79A 109.5 . .
C64 C79 H79B 109.5 . .
H79A C79 H79B 109.5 . .
C64 C79 H79C 109.5 . .
H79A C79 H79C 109.5 . .
H79B C79 H79C 109.5 . .
N19 C80 H80A 109.5 . .
N19 C80 H80B 109.5 . .
H80A C80 H80B 109.5 . .
N19 C80 H80C 109.5 . .
H80A C80 H80C 109.5 . .
H80B C80 H80C 109.5 . .
N19 C81 H81A 109.5 . .
N19 C81 H81B 109.5 . .
H81A C81 H81B 109.5 . .
N19 C81 H81C 109.5 . .
H81A C81 H81C 109.5 . .
H81B C81 H81C 109.5 . .
N20 C82 H82A 109.5 . .
N20 C82 H82B 109.5 . .
H82A C82 H82B 109.5 . .
N20 C82 H82C 109.5 . .
H82A C82 H82C 109.5 . .
H82B C82 H82C 109.5 . .
N20 C83 H83A 109.5 . .
N20 C83 H83B 109.5 . .
H83A C83 H83B 109.5 . .
N20 C83 H83C 109.5 . .
H83A C83 H83C 109.5 . .
H83B C83 H83C 109.5 . .
C78 C84 H84A 109.5 . .
C78 C84 H84B 109.5 . .
H84A C84 H84B 109.5 . .
C78 C84 H84C 109.5 . .
H84A C84 H84C 109.5 . .
H84B C84 H84C 109.5 . .
F6 P1 F4 178.3(3) . .
F6 P1 F2 92.8(3) . .
F4 P1 F2 88.8(3) . .
F6 P1 F5 89.8(3) . .
F4 P1 F5 89.6(3) . .
F2 P1 F5 89.9(3) . .
F6 P1 F1 89.3(3) . .
F4 P1 F1 89.1(2) . .
F2 P1 F1 177.8(3) . .
F5 P1 F1 89.3(2) . .
F6 P1 F3 92.2(3) . .
F4 P1 F3 88.4(3) . .
F2 P1 F3 91.3(3) . .
F5 P1 F3 177.6(3) . .
F1 P1 F3 89.4(2) . .
F8 P2 F10 90.4(5) . .
F8 P2 F12 96.5(5) . .
F10 P2 F12 172.3(5) . .
F8 P2 F11 91.3(3) . .
F10 P2 F11 96.5(5) . .
F12 P2 F11 86.9(5) . .
F8 P2 F7 176.7(5) . .
F10 P2 F7 86.4(4) . .
F12 P2 F7 86.7(4) . .
F11 P2 F7 88.5(3) . .
F8 P2 F9 90.8(3) . .
F10 P2 F9 84.6(4) . .
F12 P2 F9 91.7(5) . .
F11 P2 F9 177.6(3) . .
F7 P2 F9 89.5(3) . .
F13 P3 F17 94.2(6) . .
F13 P3 F14 177.6(6) . .
F17 P3 F14 88.0(6) . .
F13 P3 F15 88.6(5) . .
F17 P3 F15 177.0(6) . .
F14 P3 F15 89.2(5) . .
F13 P3 F18 87.9(5) . .
F17 P3 F18 89.6(4) . .
F14 P3 F18 91.1(5) . .
F15 P3 F18 91.4(4) . .
F13 P3 F16 92.2(5) . .
F17 P3 F16 89.6(4) . .
F14 P3 F16 88.8(4) . .
F15 P3 F16 89.3(4) . .
F18 P3 F16 179.3(4) . .
F22 P4 F24 179.0(4) . .
F22 P4 F19 92.8(4) . .
F24 P4 F19 87.9(3) . .
F22 P4 F20 87.7(4) . .
F24 P4 F20 91.6(4) . .
F19 P4 F20 179.0(4) . .
F22 P4 F23 91.1(3) . .
F24 P4 F23 88.3(3) . .
F19 P4 F23 89.6(3) . .
F20 P4 F23 89.5(3) . .
F22 P4 F21 91.6(3) . .
F24 P4 F21 89.0(3) . .
F19 P4 F21 90.7(3) . .
F20 P4 F21 90.2(4) . .
F23 P4 F21 177.3(3) . .
C202 C201 C203 122.3(16) 2_557 .
C202 C201 H201 118.8 2_557 .
C203 C201 H201 118.8 . .
C201 C202 C203 113.6(16) 2_557 .
C201 C202 C204 130(2) 2_557 .
C203 C202 C204 117(2) . .
C202 C203 C201 124.0(17) . .
C202 C203 H203 118.0 . .
C201 C203 H203 118.0 . .
C202 C204 H20D 109.5 . .
C202 C204 H20E 109.5 . .
H20D C204 H20E 109.5 . .
C202 C204 H20F 109.5 . .
H20D C204 H20F 109.5 . .
H20E C204 H20F 109.5 . .
O300 C301 C303 128(3) . .
O300 C301 C302 123(2) . .
C303 C301 C302 102(4) . .
C301 C302 H30A 109.5 . .
C301 C302 H30B 109.5 . .
H30A C302 H30B 109.5 . .
C301 C302 H30C 109.5 . .
H30A C302 H30C 109.5 . .
H30B C302 H30C 109.5 . .
C301 C303 H30D 109.5 . .
C301 C303 H30E 109.5 . .
H30D C303 H30E 109.5 . .
C301 C303 H30F 109.5 . .
H30D C303 H30F 109.5 . .
H30E C303 H30F 109.5 . .
C103 C104 C105 120.0 . .
C103 C104 H104 120.0 . .
C105 C104 H104 120.0 . .
C104 C103 C102 120.0 . .
C104 C103 H103 120.0 . .
C102 C103 H103 120.0 . .
C101 C102 C103 120.0 . .
C101 C102 H102 120.0 . .
C103 C102 H102 120.0 . .
C102 C101 C106 120.0 . .
C102 C101 C107 119.5(8) . .
C106 C101 C107 120.4(8) . .
C101 C106 C105 120.0 . .
C101 C106 H106 120.0 . .
C105 C106 H106 120.0 . .
C106 C105 C104 120.0 . .
C106 C105 H105 120.0 . .
C104 C105 H105 120.0 . .
C101 C107 H10A 109.5 . .
C101 C107 H10B 109.5 . .
H10A C107 H10B 109.5 . .
C101 C107 H10C 109.5 . .
H10A C107 H10C 109.5 . .
H10B C107 H10C 109.5 . .
O401 C402 C403 118(3) . .
O401 C402 C401 107(2) . .
C403 C402 C401 132(3) . .
C402 C401 H40D 109.5 . .
C402 C401 H40E 109.5 . .
H40D C401 H40E 109.5 . .
C402 C401 H40F 109.5 . .
H40D C401 H40F 109.5 . .
H40E C401 H40F 109.5 . .
C402 C403 H40G 109.5 . .
C402 C403 H40H 109.5 . .
H40G C403 H40H 109.5 . .
C402 C403 H40I 109.5 . .
H40G C403 H40I 109.5 . .
H40H C403 H40I 109.5 . .
O501 C501 C503 131(3) . .
O501 C501 C502 116(3) . .
C503 C501 C502 105(2) . .
C501 C502 H50A 109.5 . .
C501 C502 H50B 109.5 . .
H50A C502 H50B 109.5 . .
C501 C502 H50C 109.5 . .
H50A C502 H50C 109.5 . .
H50B C502 H50C 109.5 . .
C501 C503 H50D 109.5 . .
C501 C503 H50E 109.5 . .
H50D C503 H50E 109.5 . .
C501 C503 H50F 109.5 . .
H50D C503 H50F 109.5 . .
H50E C503 H50F 109.5 . .
C601 C604 C605 140(2) . .
C601 C604 C605 117.6(18) . 2_676
C605 C604 C605 101(2) . 2_676
C601 C604 C604 164(3) . 2_676
C605 C604 C604 50.9(11) . 2_676
C605 C604 C604 49.8(11) 2_676 2_676
C604 C605 C604 79(2) . 2_676
C802 C801 C803 124(3) . .
C802 C801 C802 80(3) . 2_766
C803 C801 C802 45.3(18) . 2_766
C801 C803 C802 90(4) . 2_766
C801 C802 C803 142(5) . 2_766
C801 C802 C801 100(3) . 2_766
C803 C802 C801 45.0(19) 2_766 2_766

loop_
_geom_bond_atom_site_label_1
_geom_bond_atom_site_label_2
_geom_bond_distance
_geom_bond_site_symmetry_2
Co1 N7 2.040(4) .
Co1 N2 2.051(4) .
Co1 N6 2.210(5) .
Co1 N1 2.211(5) .
Co1 N8 2.229(5) .
Co1 N3 2.230(5) .
N1 C1 1.344(7) .
N1 C5 1.352(7) .
N2 C6 1.334(7) .
N2 C10 1.355(7) .
N3 C11 1.344(7) .
N3 C15 1.362(8) .
N4 C3 1.360(7) .
N4 C17 1.428(8) .
N4 C18 1.466(7) .
N5 C13 1.378(8) .
N5 C20 1.452(9) .
N5 C19 1.459(9) .
N6 C26 1.353(8) .
N6 C22 1.363(8) .
N7 C31 1.348(7) .
N7 C27 1.350(7) .
N8 C32 1.342(7) .
N8 C36 1.378(7) .
N9 C24 1.370(10) .
N9 C38 1.444(11) .
N9 C39 1.471(11) .
N10 C34 1.352(7) .
N10 C40 1.440(7) .
N10 C41 1.452(8) .
C1 C2 1.379(8) .
C1 C16 1.513(8) .
C2 C3 1.391(8) .
C2 H2 0.9500 .
C3 C4 1.413(8) .
C4 C5 1.367(8) .
C4 H4 0.9500 .
C5 C6 1.486(8) .
C6 C7 1.386(8) .
C7 C8 1.370(9) .
C7 H7 0.9500 .
C8 C9 1.376(8) .
C8 H8 0.9500 .
C9 C10 1.380(8) .
C9 H9 0.9500 .
C10 C11 1.494(8) .
C11 C12 1.386(8) .
C12 C13 1.395(9) .
C12 H12 0.9500 .
C13 C14 1.378(9) .
C14 C15 1.374(9) .
C14 H14 0.9500 .
C15 C21 1.529(9) .
C16 H16A 0.9800 .
C16 H16B 0.9800 .
C16 H16C 0.9800 .
C17 H17A 0.9800 .
C17 H17B 0.9800 .
C17 H17C 0.9800 .
C18 H18A 0.9800 .
C18 H18B 0.9800 .
C18 H18C 0.9800 .
C19 H19A 0.9800 .
C19 H19B 0.9800 .
C19 H19C 0.9800 .
C20 H20A 0.9800 .
C20 H20B 0.9800 .
C20 H20C 0.9800 .
C21 H21A 0.9800 .
C21 H21B 0.9800 .
C21 H21C 0.9800 .
C22 C23 1.364(10) .
C22 C37 1.506(10) .
C23 C24 1.417(11) .
C23 H23 0.9500 .
C24 C25 1.396(9) .
C25 C26 1.387(9) .
C25 H25 0.9500 .
C26 C27 1.490(8) .
C27 C28 1.383(8) .
C28 C29 1.374(8) .
C28 H28 0.9500 .
C29 C30 1.371(8) .
C29 H29 0.9500 .
C30 C31 1.383(8) .
C30 H30 0.9500 .
C31 C32 1.494(8) .
C32 C33 1.376(8) .
C33 C34 1.404(8) .
C33 H33 0.9500 .
C34 C35 1.412(8) .
C35 C36 1.361(8) .
C35 H35 0.9500 .
C36 C42 1.497(8) .
C37 H37A 0.9800 .
C37 H37B 0.9800 .
C37 H37C 0.9800 .
C38 H38A 0.9800 .
C38 H38B 0.9800 .
C38 H38C 0.9800 .
C39 H39A 0.9800 .
C39 H39B 0.9800 .
C39 H39C 0.9800 .
C40 H40A 0.9800 .
C40 H40B 0.9800 .
C40 H40C 0.9800 .
Co2 N12 2.044(5) .
Co2 N17 2.050(5) .
Co2 N13 2.208(5) .
Co2 N16 2.227(5) .
Co2 N11 2.231(5) .
Co2 N18 2.258(5) .
N11 C47 1.361(7) .
N11 C43 1.363(7) .
N12 C52 1.337(7) .
N12 C48 1.347(7) .
N13 C53 1.357(8) .
N13 C57 1.371(8) .
N14 C45 1.356(8) .
N14 C59 1.462(8) .
N14 C60 1.466(8) .
N15 C55 1.339(9) .
N15 C62 1.445(10) .
N15 C61 1.456(11) .
N16 C68 1.327(8) .
N16 C64 1.369(8) .
N17 C73 1.335(7) .
N17 C69 1.341(7) .
N18 C74 1.351(7) .
N18 C78 1.361(8) .
N19 C66 1.358(8) .
N19 C81 1.421(10) .
N19 C80 1.459(9) .
N20 C76 1.354(8) .
N20 C83 1.444(8) .
N20 C82 1.470(8) .
C41 H41A 0.9800 .
C41 H41B 0.9800 .
C41 H41C 0.9800 .
C42 H42A 0.9800 .
C42 H42B 0.9800 .
C42 H42C 0.9800 .
C43 C44 1.365(9) .
C43 C58 1.496(8) .
C44 C45 1.411(8) .
C44 H44 0.9500 .
C45 C46 1.401(8) .
C46 C47 1.376(8) .
C46 H46 0.9500 .
C47 C48 1.475(8) .
C48 C49 1.405(8) .
C49 C50 1.390(9) .
C49 H49 0.9500 .
C50 C51 1.392(9) .
C50 H50 0.9500 .
C51 C52 1.404(8) .
C51 H51 0.9500 .
C52 C53 1.485(9) .
C53 C54 1.398(9) .
C54 C55 1.387(9) .
C54 H54 0.9500 .
C55 C56 1.424(10) .
C56 C57 1.380(10) .
C56 H56 0.9500 .
C57 C63 1.493(10) .
C58 H58A 0.9800 .
C58 H58B 0.9800 .
C58 H58C 0.9800 .
C59 H59A 0.9800 .
C59 H59B 0.9800 .
C59 H59C 0.9800 .
C60 H60A 0.9800 .
C60 H60B 0.9800 .
C60 H60C 0.9800 .
C61 H61A 0.9800 .
C61 H61B 0.9800 .
C61 H61C 0.9800 .
C62 H62A 0.9800 .
C62 H62B 0.9800 .
C62 H62C 0.9800 .
C63 H63A 0.9800 .
C63 H63B 0.9800 .
C63 H63C 0.9800 .
C64 C65 1.398(10) .
C64 C79 1.505(10) .
C65 C66 1.365(9) .
C65 H65 0.9500 .
C66 C67 1.413(9) .
C67 C68 1.396(9) .
C67 H67 0.9500 .
C68 C69 1.480(8) .
C69 C70 1.385(8) .
C70 C71 1.390(9) .
C70 H70 0.9500 .
C71 C72 1.354(9) .
C71 H71 0.9500 .
C72 C73 1.386(8) .
C72 H72 0.9500 .
C73 C74 1.490(8) .
C74 C75 1.386(8) .
C75 C76 1.425(9) .
C75 H75 0.9500 .
C76 C77 1.402(8) .
C77 C78 1.378(8) .
C77 H77 0.9500 .
C78 C84 1.488(8) .
C79 H79A 0.9800 .
C79 H79B 0.9800 .
C79 H79C 0.9800 .
C80 H80A 0.9800 .
C80 H80B 0.9800 .
C80 H80C 0.9800 .
C81 H81A 0.9800 .
C81 H81B 0.9800 .
C81 H81C 0.9800 .
C82 H82A 0.9800 .
C82 H82B 0.9800 .
C82 H82C 0.9800 .
C83 H83A 0.9800 .
C83 H83B 0.9800 .
C83 H83C 0.9800 .
C84 H84A 0.9800 .
C84 H84B 0.9800 .
C84 H84C 0.9800 .
P1 F6 1.559(5) .
P1 F4 1.574(4) .
P1 F2 1.584(5) .
P1 F5 1.593(5) .
P1 F1 1.598(4) .
P1 F3 1.599(5) .
P2 F8 1.533(5) .
P2 F10 1.544(6) .
P2 F12 1.547(7) .
P2 F11 1.554(5) .
P2 F7 1.579(5) .
P2 F9 1.584(5) .
P3 F13 1.518(7) .
P3 F17 1.524(6) .
P3 F14 1.552(7) .
P3 F15 1.554(6) .
P3 F18 1.567(6) .
P3 F16 1.579(6) .
P4 F22 1.549(5) .
P4 F24 1.565(5) .
P4 F19 1.566(6) .
P4 F20 1.566(6) .
P4 F23 1.583(4) .
P4 F21 1.598(5) .
C201 C202 1.36(2) 2_557
C201 C203 1.463(15) .
C201 H201 0.9500 .
C202 C201 1.36(2) 2_557
C202 C203 1.449(15) .
C202 C204 1.551(17) .
C203 H203 0.9500 .
C204 H20D 0.9800 .
C204 H20E 0.9800 .
C204 H20F 0.9800 .
O300 C301 1.34(5) .
C301 C303 1.48(3) .
C301 C302 1.50(3) .
C302 H30A 0.9800 .
C302 H30B 0.9800 .
C302 H30C 0.9800 .
C303 H30D 0.9800 .
C303 H30E 0.9800 .
C303 H30F 0.9800 .
C104 C103 1.3900 .
C104 C105 1.3900 .
C104 H104 0.9500 .
C103 C102 1.3900 .
C103 H103 0.9500 .
C102 C101 1.3900 .
C102 H102 0.9500 .
C101 C106 1.3900 .
C101 C107 1.44(3) .
C106 C105 1.3900 .
C106 H106 0.9500 .
C105 H105 0.9500 .
C107 H10A 0.9800 .
C107 H10B 0.9800 .
C107 H10C 0.9800 .
O401 C402 1.28(3) .
C402 C403 1.418(17) .
C402 C401 1.451(18) .
C401 H40D 0.9800 .
C401 H40E 0.9800 .
C401 H40F 0.9800 .
C403 H40G 0.9800 .
C403 H40H 0.9800 .
C403 H40I 0.9800 .
O501 C501 1.180(17) .
C501 C503 1.471(18) .
C501 C502 1.490(18) .
C502 H50A 0.9800 .
C502 H50B 0.9800 .
C502 H50C 0.9800 .
C503 H50D 0.9800 .
C503 H50E 0.9800 .
C503 H50F 0.9800 .
C601 C604 1.400(18) .
C604 C605 1.554(17) .
C604 C605 1.578(18) 2_676
C604 C604 2.00(5) 2_676
C605 C604 1.578(18) 2_676
C801 C802 1.389(18) .
C801 C803 1.392(18) .
C801 C802 1.97(6) 2_766
C803 C802 1.40(2) 2_766
C802 C803 1.40(2) 2_766
C802 C801 1.97(6) 2_766
